data_7152478
loop_
_publ_author_name
'Ou, Jun'
'Wong, Wing-Tak'
'Chiu, Pauline'

_publ_section_title
;
 Desymmetrizing reductive aldol cyclizations of enethioate derivatives of
 1,3-diones catalyzed by a chiral copper hydride.
;
_journal_issue 30
_journal_name_full 'Organic &amp; biomolecular chemistry'
_journal_page_first 5971
_journal_page_last 5978
_journal_paper_doi 10.1039/c2ob25206f
_journal_volume 10
_journal_year 2012
_chemical_absolute_configuration syn
_chemical_formula_moiety '2(C43 H39 Br Cu Fe N P2), C2 H3 N'
_chemical_formula_sum 'C88 H81 Br2 Cu2 Fe2 N3 P4'
_chemical_formula_weight 1703.04
_chemical_name_systematic
;
?
;
_space_group_IT_number 19
_symmetry_cell_setting orthorhombic
_symmetry_space_group_name_Hall 'P 2ac 2ab'
_symmetry_space_group_name_H-M 'P 21 21 21'
_atom_sites_solution_hydrogens geom
_atom_sites_solution_primary direct
_atom_sites_solution_secondary difmap
_audit_creation_method SHELXL-97
_cell_angle_alpha 90.00
_cell_angle_beta 90.00
_cell_angle_gamma 90.00
_cell_formula_units_Z 2
_cell_length_a 9.3018(3)
_cell_length_b 16.8469(5)
_cell_length_c 25.9616(8)
_cell_measurement_reflns_used 9907
_cell_measurement_temperature 296(2)
_cell_measurement_theta_max 21.28
_cell_measurement_theta_min 2.33
_cell_volume 4068.4(2)
_computing_cell_refinement 'Bruker APEX II'
_computing_data_collection 'Bruker APEX II'
_computing_data_reduction 'Bruker SAINT'
_computing_molecular_graphics 'Bruker SHELXTL'
_computing_publication_material 'Bruker SHELXTL'
_computing_structure_refinement 'SHELXL-97 (Sheldrick, 1997)'
_computing_structure_solution 'SHELXS-97 (Sheldrick, 1990)'
_diffrn_ambient_temperature 296(2)
_diffrn_measured_fraction_theta_full 0.996
_diffrn_measured_fraction_theta_max 0.996
_diffrn_measurement_device_type 'CCD area detector'
_diffrn_measurement_method 'phi and omega scans'
_diffrn_radiation_monochromator graphite
_diffrn_radiation_source 'fine-focus sealed tube'
_diffrn_radiation_type MoK\a
_diffrn_radiation_wavelength 0.71073
_diffrn_reflns_av_R_equivalents 0.0634
_diffrn_reflns_av_sigmaI/netI 0.0545
_diffrn_reflns_limit_h_max 11
_diffrn_reflns_limit_h_min -11
_diffrn_reflns_limit_k_max 20
_diffrn_reflns_limit_k_min -21
_diffrn_reflns_limit_l_max 32
_diffrn_reflns_limit_l_min -32
_diffrn_reflns_number 47426
_diffrn_reflns_theta_full 26.37
_diffrn_reflns_theta_max 26.37
_diffrn_reflns_theta_min 2.62
_exptl_absorpt_coefficient_mu 1.971
_exptl_absorpt_correction_T_max 0.5371
_exptl_absorpt_correction_T_min 0.4271
_exptl_absorpt_correction_type multi-scan
_exptl_absorpt_process_details 'SAINT ver. 7.34; Bruker SADABS'
_exptl_crystal_colour gold
_exptl_crystal_density_diffrn 1.390
_exptl_crystal_density_method 'not measured'
_exptl_crystal_description Block
_exptl_crystal_F_000 1740
_exptl_crystal_size_max 0.52
_exptl_crystal_size_mid 0.40
_exptl_crystal_size_min 0.36
_refine_diff_density_max 0.555
_refine_diff_density_min -0.320
_refine_diff_density_rms 0.079
_refine_ls_abs_structure_details 'Flack H D (1983), Acta Cryst. A39, 876-881'
_refine_ls_abs_structure_Flack 0.044(15)
_refine_ls_extinction_method none
_refine_ls_goodness_of_fit_ref 1.072
_refine_ls_hydrogen_treatment constr
_refine_ls_matrix_type full
_refine_ls_number_parameters 457
_refine_ls_number_reflns 8295
_refine_ls_number_restraints 57
_refine_ls_restrained_S_all 1.084
_refine_ls_R_factor_all 0.0811
_refine_ls_R_factor_gt 0.0566
_refine_ls_shift/su_max 0.001
_refine_ls_shift/su_mean 0.000
_refine_ls_structure_factor_coef Fsqd
_refine_ls_weighting_details 'calc w=1/[\s^2^(Fo^2^)+(0.0768P)^2^+1.7322P] where P=(Fo^2^+2Fc^2^)/3'
_refine_ls_weighting_scheme calc
_refine_ls_wR_factor_gt 0.1375
_refine_ls_wR_factor_ref 0.1487
_reflns_number_gt 6180
_reflns_number_total 8295
_reflns_threshold_expression >2sigma(I)
_cod_data_source_file c2ob25206f.txt
_cod_data_source_block pc_03_020
_cod_depositor_comments
;
The following automatic conversions were performed:

'_symmetry_cell_setting' value 'Orthorhombic' changed to
'orthorhombic' according to
/home/saulius/struct/CIF-dictionaries/cif_core.dic dictionary named
'cif_core.dic' version 2.4.1 from 2010-06-29.

Automatic conversion script
Id: cif_fix_values 1891 2012-01-12 08:04:46Z andrius 
;
_cod_database_code 7152478

loop_
_symmetry_equiv_pos_as_xyz
'x, y, z'
'-x+1/2, -y, z+1/2'
'-x, y+1/2, -z+1/2'
'x+1/2, -y+1/2, -z'

loop_
_atom_site_label
_atom_site_type_symbol
_atom_site_fract_x
_atom_site_fract_y
_atom_site_fract_z
_atom_site_U_iso_or_equiv
_atom_site_adp_type
_atom_site_occupancy
_atom_site_symmetry_multiplicity
_atom_site_calc_flag
_atom_site_refinement_flags
_atom_site_disorder_assembly
_atom_site_disorder_group
Fe1 Fe 0.11104(9) -0.07915(4) 0.45170(4) 0.0591(2) Uani 1 1 d . . .
Cu1 Cu -0.15341(8) 0.01307(4) 0.33043(3) 0.05426(19) Uani 1 1 d . . .
Br1 Br -0.20274(11) -0.11340(5) 0.29878(4) 0.0989(3) Uani 1 1 d . . .
P1 P -0.16239(15) 0.04282(7) 0.41480(6) 0.0452(3) Uani 1 1 d . . .
P2 P -0.06465(17) 0.11365(10) 0.28180(6) 0.0575(4) Uani 1 1 d . . .
N1 N 0.3293(6) 0.0409(3) 0.3470(2) 0.0628(13) Uani 1 1 d . . .
C1 C 0.1072(10) -0.1737(4) 0.4014(5) 0.101(3) Uani 1 1 d . . .
H1A H 0.1192 -0.1710 0.3639 0.121 Uiso 1 1 calc R . .
C2 C 0.2176(11) -0.1814(5) 0.4379(5) 0.102(3) Uani 1 1 d U . .
H2A H 0.3204 -0.1858 0.4301 0.122 Uiso 1 1 calc R . .
C3 C 0.1587(13) -0.1847(4) 0.4856(5) 0.110(4) Uani 1 1 d . . .
H3A H 0.2128 -0.1909 0.5178 0.132 Uiso 1 1 calc R . .
C4 C 0.0011(13) -0.1737(4) 0.4821(5) 0.109(3) Uani 1 1 d . . .
H4A H -0.0697 -0.1737 0.5100 0.130 Uiso 1 1 calc R . .
C5 C -0.0235(9) -0.1687(4) 0.4285(5) 0.091(3) Uani 1 1 d . . .
H5A H -0.1179 -0.1607 0.4125 0.109 Uiso 1 1 calc R . .
C6 C 0.1972(7) 0.0029(3) 0.5010(3) 0.0632(15) Uani 1 1 d . . .
H6A H 0.2491 -0.0084 0.5330 0.076 Uiso 1 1 calc R . .
C7 C 0.0455(7) 0.0117(4) 0.4955(2) 0.0593(14) Uani 1 1 d . . .
H7A H -0.0251 0.0085 0.5234 0.071 Uiso 1 1 calc R . .
C8 C 0.0140(6) 0.0294(3) 0.4424(2) 0.0459(12) Uani 1 1 d . . .
C9 C 0.1499(6) 0.0285(2) 0.4156(2) 0.0461(12) Uani 1 1 d . . .
C10 C 0.2577(6) 0.0123(3) 0.4526(2) 0.0514(12) Uani 1 1 d . . .
H10A H 0.3603 0.0067 0.4448 0.062 Uiso 1 1 calc R . .
C11 C -0.2847(6) -0.0100(3) 0.4577(3) 0.0581(14) Uani 1 1 d . . .
C12 C -0.3449(6) -0.0812(4) 0.4411(3) 0.0734(19) Uani 1 1 d . . .
H12A H -0.3320 -0.0988 0.4075 0.088 Uiso 1 1 calc R . .
C13 C -0.4250(7) -0.1252(5) 0.4762(5) 0.090(3) Uani 1 1 d U . .
H13A H -0.4638 -0.1734 0.4655 0.108 Uiso 1 1 calc R . .
C14 C -0.4484(10) -0.1017(7) 0.5239(5) 0.113(4) Uani 1 1 d U . .
H14A H -0.5017 -0.1337 0.5459 0.136 Uiso 1 1 calc R . .
C15 C -0.3981(11) -0.0343(8) 0.5406(4) 0.119(4) Uani 1 1 d . . .
H15A H -0.4197 -0.0179 0.5739 0.143 Uiso 1 1 calc R . .
C16 C -0.3084(8) 0.0158(5) 0.5080(3) 0.088(2) Uani 1 1 d . . .
H16A H -0.2688 0.0629 0.5202 0.106 Uiso 1 1 calc R . .
C17 C -0.2093(6) 0.1459(3) 0.4307(2) 0.0492(13) Uani 1 1 d . . .
C18 C -0.3493(7) 0.1692(4) 0.4202(3) 0.0710(18) Uani 1 1 d . . .
H18A H -0.4152 0.1329 0.4071 0.085 Uiso 1 1 calc R . .
C19 C -0.3901(9) 0.2469(5) 0.4293(4) 0.098(3) Uani 1 1 d . . .
H19A H -0.4840 0.2627 0.4225 0.117 Uiso 1 1 calc R . .
C20 C -0.2947(10) 0.2999(4) 0.4481(4) 0.092(2) Uani 1 1 d . . .
H20A H -0.3218 0.3526 0.4528 0.110 Uiso 1 1 calc R . .
C21 C -0.1570(9) 0.2760(4) 0.4603(3) 0.081(2) Uani 1 1 d . . .
H21A H -0.0927 0.3121 0.4746 0.098 Uiso 1 1 calc R . .
C22 C -0.1136(7) 0.1977(3) 0.4514(3) 0.0626(15) Uani 1 1 d . . .
H22A H -0.0208 0.1815 0.4595 0.075 Uiso 1 1 calc R . .
C23 C 0.1775(6) 0.0554(3) 0.3611(2) 0.0496(13) Uani 1 1 d . . .
H23A H 0.1146 0.0261 0.3375 0.060 Uiso 1 1 calc R . .
C24 C 0.3547(8) -0.0434(5) 0.3374(3) 0.081(2) Uani 1 1 d . . .
H24A H 0.4486 -0.0503 0.3227 0.121 Uiso 1 1 calc R . .
H24B H 0.2835 -0.0631 0.3139 0.121 Uiso 1 1 calc R . .
H24C H 0.3487 -0.0721 0.3693 0.121 Uiso 1 1 calc R . .
C25 C 0.3791(8) 0.0865(5) 0.3023(3) 0.081(2) Uani 1 1 d . . .
H25A H 0.4724 0.0679 0.2920 0.122 Uiso 1 1 calc R . .
H25B H 0.3848 0.1417 0.3112 0.122 Uiso 1 1 calc R . .
H25C H 0.3127 0.0797 0.2743 0.122 Uiso 1 1 calc R . .
C26 C 0.1447(6) 0.1437(3) 0.3573(2) 0.0514(13) Uani 1 1 d . . .
C27 C 0.0490(6) 0.1773(4) 0.3215(2) 0.0553(14) Uani 1 1 d . . .
C28 C 0.0395(8) 0.2597(4) 0.3185(3) 0.0714(19) Uani 1 1 d . . .
H28A H -0.0215 0.2827 0.2943 0.086 Uiso 1 1 calc R . .
C29 C 0.1206(9) 0.3089(4) 0.3513(3) 0.086(2) Uani 1 1 d . . .
H29A H 0.1149 0.3638 0.3481 0.103 Uiso 1 1 calc R . .
C30 C 0.2060(9) 0.2763(4) 0.3870(3) 0.079(2) Uani 1 1 d . . .
H30A H 0.2548 0.3088 0.4101 0.095 Uiso 1 1 calc R . .
C31 C 0.2226(7) 0.1939(4) 0.3898(3) 0.0608(15) Uani 1 1 d . . .
H31A H 0.2861 0.1723 0.4137 0.073 Uiso 1 1 calc R . .
C32 C -0.2062(8) 0.1781(4) 0.2567(3) 0.078(2) Uani 1 1 d . . .
C33 C -0.2409(10) 0.1790(7) 0.2045(4) 0.116(4) Uani 1 1 d . . .
H33A H -0.1844 0.1520 0.1808 0.139 Uiso 1 1 calc R . .
C34 C -0.3619(13) 0.2210(8) 0.1886(5) 0.136(5) Uani 1 1 d . . .
H34A H -0.3869 0.2220 0.1539 0.163 Uiso 1 1 calc R . .
C35 C -0.4452(13) 0.2616(8) 0.2243(6) 0.130(4) Uani 1 1 d U . .
H35A H -0.5249 0.2903 0.2133 0.156 Uiso 1 1 calc R . .
C36 C -0.4117(12) 0.2597(7) 0.2746(6) 0.130(4) Uani 1 1 d U . .
H36A H -0.4684 0.2866 0.2984 0.156 Uiso 1 1 calc R . .
C37 C -0.2917(9) 0.2173(5) 0.2910(4) 0.099(3) Uani 1 1 d . . .
H37A H -0.2695 0.2156 0.3259 0.119 Uiso 1 1 calc R . .
C38 C 0.0477(8) 0.0932(4) 0.2260(3) 0.077(2) Uani 1 1 d D . .
C39 C 0.0625(8) 0.0144(5) 0.2099(3) 0.094(2) Uani 1 1 d D . .
H39 H 0.0113 -0.0259 0.2261 0.112 Uiso 1 1 calc R . .
C40 C 0.1562(11) -0.0028(9) 0.1687(4) 0.134(5) Uani 1 1 d D . .
H40A H 0.1692 -0.0547 0.1574 0.160 Uiso 1 1 calc R . .
C41 C 0.2282(14) 0.0596(8) 0.1457(4) 0.131(4) Uani 1 1 d DU . .
H41A H 0.2931 0.0483 0.1194 0.157 Uiso 1 1 calc R . .
C42 C 0.2084(12) 0.1376(8) 0.1597(4) 0.124(4) Uani 1 1 d DU . .
H42A H 0.2531 0.1782 0.1415 0.149 Uiso 1 1 calc R . .
C43 C 0.1196(9) 0.1549(6) 0.2021(3) 0.095(3) Uani 1 1 d D . .
H43 H 0.1094 0.2067 0.2138 0.114 Uiso 1 1 calc R . .
N1A N 0.5678(17) -0.0673(10) 0.1132(6) 0.100(4) Uiso 0.50 1 d P A 1
C1A C 0.5765(13) -0.0403(7) 0.1520(5) 0.054(3) Uiso 0.50 1 d P A 1
C2A C 0.578(2) -0.0187(11) 0.2008(7) 0.095(5) Uiso 0.50 1 d P A 1
H2AA H 0.5950 0.0374 0.2031 0.142 Uiso 0.50 1 calc PR A 1
H2AB H 0.6525 -0.0467 0.2186 0.142 Uiso 0.50 1 calc PR A 1
H2AC H 0.4865 -0.0309 0.2162 0.142 Uiso 0.50 1 calc PR A 1

loop_
_atom_site_aniso_label
_atom_site_aniso_U_11
_atom_site_aniso_U_22
_atom_site_aniso_U_33
_atom_site_aniso_U_23
_atom_site_aniso_U_13
_atom_site_aniso_U_12
Fe1 0.0605(5) 0.0324(4) 0.0843(6) 0.0070(4) -0.0106(5) 0.0019(3)
Cu1 0.0557(4) 0.0454(3) 0.0616(4) -0.0058(3) -0.0056(3) -0.0020(3)
Br1 0.1098(7) 0.0701(5) 0.1169(7) -0.0399(5) -0.0068(5) -0.0175(4)
P1 0.0477(7) 0.0322(6) 0.0557(8) -0.0004(5) 0.0042(7) -0.0017(5)
P2 0.0572(9) 0.0616(9) 0.0539(9) 0.0094(7) -0.0047(7) -0.0020(7)
N1 0.054(3) 0.064(3) 0.070(3) 0.000(2) 0.005(3) 0.011(2)
C1 0.082(5) 0.042(3) 0.179(9) -0.029(4) -0.016(6) 0.011(3)
C2 0.086(5) 0.056(4) 0.163(8) -0.010(5) -0.027(6) 0.015(4)
C3 0.128(8) 0.047(4) 0.156(10) 0.036(5) -0.054(8) -0.007(5)
C4 0.142(9) 0.032(3) 0.152(9) 0.029(4) 0.019(7) -0.001(4)
C5 0.073(5) 0.034(3) 0.167(9) -0.005(4) -0.017(5) -0.005(3)
C6 0.076(4) 0.040(3) 0.074(4) -0.001(3) -0.006(3) -0.004(3)
C7 0.069(4) 0.055(3) 0.054(3) 0.000(3) 0.003(3) -0.007(3)
C8 0.058(3) 0.027(2) 0.053(3) -0.001(2) 0.002(3) 0.003(2)
C9 0.049(3) 0.025(2) 0.065(3) -0.001(2) -0.001(3) 0.002(2)
C10 0.055(3) 0.038(2) 0.061(3) 0.003(2) -0.004(3) -0.005(2)
C11 0.048(3) 0.049(3) 0.077(4) 0.011(3) 0.011(3) -0.003(2)
C12 0.047(3) 0.051(3) 0.123(6) 0.025(4) -0.012(4) -0.007(3)
C13 0.049(4) 0.060(4) 0.160(8) 0.036(5) -0.004(5) -0.019(3)
C14 0.072(5) 0.114(7) 0.153(9) 0.073(7) 0.005(6) -0.027(5)
C15 0.110(7) 0.161(11) 0.085(6) 0.027(6) 0.040(6) 0.016(7)
C16 0.081(5) 0.088(5) 0.096(6) 0.026(4) 0.030(4) -0.014(4)
C17 0.059(3) 0.037(2) 0.052(3) -0.003(2) 0.014(3) -0.003(2)
C18 0.057(4) 0.054(3) 0.102(5) -0.010(3) -0.004(4) 0.010(3)
C19 0.068(4) 0.069(5) 0.156(8) -0.004(5) 0.009(5) 0.028(4)
C20 0.103(6) 0.056(4) 0.116(6) -0.016(4) 0.027(5) 0.014(4)
C21 0.083(5) 0.044(3) 0.117(6) -0.024(3) 0.008(5) -0.001(3)
C22 0.058(3) 0.051(3) 0.079(4) -0.008(3) 0.005(3) -0.004(3)
C23 0.047(3) 0.047(3) 0.055(3) -0.005(2) 0.001(2) 0.006(2)
C24 0.068(4) 0.087(5) 0.087(5) -0.015(4) 0.013(4) 0.017(4)
C25 0.060(4) 0.102(5) 0.081(5) 0.002(4) 0.023(4) -0.005(4)
C26 0.047(3) 0.045(3) 0.062(3) 0.004(2) 0.007(3) 0.000(2)
C27 0.056(3) 0.056(3) 0.054(3) 0.007(3) 0.001(3) -0.002(3)
C28 0.076(4) 0.051(3) 0.087(5) 0.027(3) -0.010(4) -0.001(3)
C29 0.090(5) 0.051(3) 0.116(6) 0.017(4) -0.011(5) -0.012(4)
C30 0.075(4) 0.055(4) 0.107(6) -0.003(4) -0.009(4) -0.015(3)
C31 0.060(3) 0.053(3) 0.070(4) 0.006(3) -0.001(3) -0.007(3)
C32 0.058(4) 0.075(4) 0.103(6) 0.042(4) -0.016(4) -0.015(3)
C33 0.080(6) 0.172(10) 0.096(6) 0.046(7) -0.024(5) -0.014(6)
C34 0.102(8) 0.161(11) 0.146(10) 0.071(9) -0.047(8) -0.020(8)
C35 0.089(6) 0.127(8) 0.173(10) 0.063(8) -0.022(7) -0.001(6)
C36 0.098(6) 0.106(7) 0.186(10) 0.033(7) 0.001(7) 0.011(6)
C37 0.067(5) 0.088(5) 0.142(8) 0.031(5) 0.021(5) 0.015(4)
C38 0.070(4) 0.107(6) 0.054(4) -0.007(4) -0.006(3) 0.002(4)
C39 0.072(4) 0.118(7) 0.092(6) -0.037(5) -0.006(4) -0.008(5)
C40 0.121(8) 0.202(13) 0.079(6) -0.053(8) -0.022(6) 0.015(9)
C41 0.113(7) 0.204(11) 0.076(6) -0.010(7) 0.022(5) -0.004(8)
C42 0.111(7) 0.180(10) 0.081(6) 0.012(6) 0.007(5) -0.018(7)
C43 0.097(6) 0.142(8) 0.046(4) 0.019(4) 0.006(4) -0.007(6)

loop_
_atom_type_symbol
_atom_type_description
_atom_type_scat_dispersion_real
_atom_type_scat_dispersion_imag
_atom_type_scat_source
C C 0.0033 0.0016 'International Tables Vol C Tables 4.2.6.8 and 6.1.1.4'
H H 0.0000 0.0000 'International Tables Vol C Tables 4.2.6.8 and 6.1.1.4'
N N 0.0061 0.0033 'International Tables Vol C Tables 4.2.6.8 and 6.1.1.4'
P P 0.1023 0.0942 'International Tables Vol C Tables 4.2.6.8 and 6.1.1.4'
Fe Fe 0.3463 0.8444 'International Tables Vol C Tables 4.2.6.8 and 6.1.1.4'
Cu Cu 0.3201 1.2651 'International Tables Vol C Tables 4.2.6.8 and 6.1.1.4'
Br Br -0.2901 2.4595 'International Tables Vol C Tables 4.2.6.8 and 6.1.1.4'

loop_
_geom_angle_atom_site_label_1
_geom_angle_atom_site_label_2
_geom_angle_atom_site_label_3
_geom_angle
C7 Fe1 C2 154.5(4)
C7 Fe1 C3 119.3(4)
C2 Fe1 C3 39.1(4)
C7 Fe1 C6 41.2(3)
C2 Fe1 C6 119.6(3)
C3 Fe1 C6 103.5(4)
C7 Fe1 C4 102.9(4)
C2 Fe1 C4 69.5(5)
C3 Fe1 C4 42.5(4)
C6 Fe1 C4 118.6(4)
C7 Fe1 C5 122.9(3)
C2 Fe1 C5 67.7(3)
C3 Fe1 C5 67.5(4)
C6 Fe1 C5 156.9(4)
C4 Fe1 C5 40.3(4)
C7 Fe1 C8 41.6(2)
C2 Fe1 C8 162.7(4)
C3 Fe1 C8 157.7(4)
C6 Fe1 C8 69.1(2)
C4 Fe1 C8 121.2(3)
C5 Fe1 C8 110.6(3)
C7 Fe1 C10 67.9(2)
C2 Fe1 C10 108.4(3)
C3 Fe1 C10 120.4(3)
C6 Fe1 C10 39.5(2)
C4 Fe1 C10 155.2(4)
C5 Fe1 C10 163.4(4)
C8 Fe1 C10 68.0(2)
C7 Fe1 C1 161.1(3)
C2 Fe1 C1 40.3(4)
C3 Fe1 C1 66.6(4)
C6 Fe1 C1 157.7(3)
C4 Fe1 C1 68.6(4)
C5 Fe1 C1 40.0(4)
C8 Fe1 C1 127.3(3)
C10 Fe1 C1 126.7(3)
C7 Fe1 C9 68.9(2)
C2 Fe1 C9 125.5(4)
C3 Fe1 C9 157.3(4)
C6 Fe1 C9 67.9(2)
C4 Fe1 C9 160.1(4)
C5 Fe1 C9 128.1(3)
C8 Fe1 C9 40.9(2)
C10 Fe1 C9 40.0(2)
C1 Fe1 C9 113.1(3)
P1 Cu1 P2 112.90(6)
P1 Cu1 Br1 122.70(5)
P2 Cu1 Br1 123.96(6)
C8 P1 C11 105.3(3)
C8 P1 C17 104.2(2)
C11 P1 C17 100.1(3)
C8 P1 Cu1 109.00(18)
C11 P1 Cu1 120.6(2)
C17 P1 Cu1 115.99(19)
C38 P2 C27 103.2(3)
C38 P2 C32 104.0(4)
C27 P2 C32 105.7(3)
C38 P2 Cu1 120.7(3)
C27 P2 Cu1 109.60(19)
C32 P2 Cu1 112.3(2)
C24 N1 C25 108.8(6)
C24 N1 C23 110.9(5)
C25 N1 C23 114.2(5)
C2 C1 C5 107.4(10)
C2 C1 Fe1 68.3(5)
C5 C1 Fe1 69.6(5)
C2 C1 H1A 126.3
C5 C1 H1A 126.3
Fe1 C1 H1A 126.3
C3 C2 C1 109.0(9)
C3 C2 Fe1 71.0(5)
C1 C2 Fe1 71.5(4)
C3 C2 H2A 125.5
C1 C2 H2A 125.5
Fe1 C2 H2A 125.5
C2 C3 C4 109.8(10)
C2 C3 Fe1 69.9(5)
C4 C3 Fe1 69.4(4)
C2 C3 H3A 125.1
C4 C3 H3A 125.1
Fe1 C3 H3A 125.1
C5 C4 C3 103.2(10)
C5 C4 Fe1 69.8(5)
C3 C4 Fe1 68.1(5)
C5 C4 H4A 128.3
C3 C4 H4A 128.3
Fe1 C4 H4A 128.3
C1 C5 C4 110.4(9)
C1 C5 Fe1 70.3(4)
C4 C5 Fe1 69.8(5)
C1 C5 H5A 124.8
C4 C5 H5A 124.8
Fe1 C5 H5A 124.8
C10 C6 C7 107.4(6)
C10 C6 Fe1 70.7(3)
C7 C6 Fe1 67.7(4)
C10 C6 H6A 126.3
C7 C6 H6A 126.3
Fe1 C6 H6A 126.3
C6 C7 C8 108.6(6)
C6 C7 Fe1 71.1(4)
C8 C7 Fe1 71.2(3)
C6 C7 H7A 125.7
C8 C7 H7A 125.7
Fe1 C7 H7A 125.7
C7 C8 C9 106.3(5)
C7 C8 P1 126.3(4)
C9 C8 P1 127.3(4)
C7 C8 Fe1 67.3(3)
C9 C8 Fe1 70.3(3)
P1 C8 Fe1 123.9(3)
C10 C9 C8 107.2(5)
C10 C9 C23 125.0(5)
C8 C9 C23 126.7(5)
C10 C9 Fe1 69.4(3)
C8 C9 Fe1 68.8(3)
C23 C9 Fe1 135.7(3)
C6 C10 C9 110.5(5)
C6 C10 Fe1 69.8(3)
C9 C10 Fe1 70.6(3)
C6 C10 H10A 124.8
C9 C10 H10A 124.8
Fe1 C10 H10A 124.8
C12 C11 C16 119.7(6)
C12 C11 P1 118.8(5)
C16 C11 P1 121.2(5)
C13 C12 C11 118.2(8)
C13 C12 H12A 120.9
C11 C12 H12A 120.9
C14 C13 C12 122.9(8)
C14 C13 H13A 118.5
C12 C13 H13A 118.5
C15 C14 C13 121.1(8)
C15 C14 H14A 119.5
C13 C14 H14A 119.5
C14 C15 C16 121.2(10)
C14 C15 H15A 119.4
C16 C15 H15A 119.4
C11 C16 C15 116.9(9)
C11 C16 H16A 121.5
C15 C16 H16A 121.5
C22 C17 C18 120.7(5)
C22 C17 P1 122.8(5)
C18 C17 P1 116.5(4)
C19 C18 C17 119.5(7)
C19 C18 H18A 120.3
C17 C18 H18A 120.3
C20 C19 C18 120.5(7)
C20 C19 H19A 119.7
C18 C19 H19A 119.7
C19 C20 C21 120.0(7)
C19 C20 H20A 120.0
C21 C20 H20A 120.0
C20 C21 C22 120.4(7)
C20 C21 H21A 119.8
C22 C21 H21A 119.8
C17 C22 C21 118.9(6)
C17 C22 H22A 120.6
C21 C22 H22A 120.6
N1 C23 C9 110.1(5)
N1 C23 C26 109.7(5)
C9 C23 C26 108.6(4)
N1 C23 H23A 109.5
C9 C23 H23A 109.5
C26 C23 H23A 109.5
N1 C24 H24A 109.5
N1 C24 H24B 109.5
H24A C24 H24B 109.5
N1 C24 H24C 109.5
H24A C24 H24C 109.5
H24B C24 H24C 109.5
N1 C25 H25A 109.5
N1 C25 H25B 109.5
H25A C25 H25B 109.5
N1 C25 H25C 109.5
H25A C25 H25C 109.5
H25B C25 H25C 109.5
C31 C26 C27 118.9(5)
C31 C26 C23 116.7(5)
C27 C26 C23 124.3(5)
C28 C27 C26 118.6(6)
C28 C27 P2 121.1(5)
C26 C27 P2 120.2(5)
C27 C28 C29 121.2(6)
C27 C28 H28A 119.4
C29 C28 H28A 119.4
C30 C29 C28 119.7(7)
C30 C29 H29A 120.1
C28 C29 H29A 120.1
C29 C30 C31 120.6(7)
C29 C30 H30A 119.7
C31 C30 H30A 119.7
C26 C31 C30 120.7(6)
C26 C31 H31A 119.6
C30 C31 H31A 119.6
C37 C32 C33 119.6(8)
C37 C32 P2 118.4(6)
C33 C32 P2 121.4(8)
C32 C33 C34 118.8(12)
C32 C33 H33A 120.6
C34 C33 H33A 120.6
C35 C34 C33 120.2(11)
C35 C34 H34A 119.9
C33 C34 H34A 119.9
C36 C35 C34 120.5(11)
C36 C35 H35A 119.7
C34 C35 H35A 119.7
C35 C36 C37 119.7(13)
C35 C36 H36A 120.1
C37 C36 H36A 120.1
C32 C37 C36 121.1(11)
C32 C37 H37A 119.5
C36 C37 H37A 119.5
C43 C38 C39 122.1(7)
C43 C38 P2 119.5(6)
C39 C38 P2 118.3(6)
C38 C39 C40 118.9(9)
C38 C39 H39 120.6
C40 C39 H39 120.6
C41 C40 C39 118.1(11)
C41 C40 H40A 120.9
C39 C40 H40A 120.9
C42 C41 C40 123.1(11)
C42 C41 H41A 118.4
C40 C41 H41A 118.4
C41 C42 C43 118.9(10)
C41 C42 H42A 120.6
C43 C42 H42A 120.6
C38 C43 C42 118.7(9)
C38 C43 H43 120.7
C42 C43 H43 120.7
N1A C1A C2A 171.0(16)

loop_
_geom_bond_atom_site_label_1
_geom_bond_atom_site_label_2
_geom_bond_distance
Fe1 C7 2.002(6)
Fe1 C2 2.019(8)
Fe1 C3 2.033(7)
Fe1 C6 2.047(6)
Fe1 C4 2.051(8)
Fe1 C5 2.051(7)
Fe1 C8 2.054(5)
Fe1 C10 2.058(5)
Fe1 C1 2.061(8)
Fe1 C9 2.073(5)
Cu1 P1 2.2484(16)
Cu1 P2 2.2687(17)
Cu1 Br1 2.3292(9)
P1 C8 1.805(6)
P1 C11 1.824(6)
P1 C17 1.837(5)
P2 C38 1.820(7)
P2 C27 1.824(6)
P2 C32 1.827(7)
N1 C24 1.461(9)
N1 C25 1.468(9)
N1 C23 1.479(8)
C1 C2 1.405(14)
C1 C5 1.407(13)
C1 H1A 0.9800
C2 C3 1.356(15)
C2 H2A 0.9800
C3 C4 1.480(15)
C3 H3A 0.9800
C4 C5 1.414(14)
C4 H4A 0.9800
C5 H5A 0.9800
C6 C10 1.386(9)
C6 C7 1.426(10)
C6 H6A 0.9800
C7 C8 1.440(8)
C7 H7A 0.9800
C8 C9 1.443(8)
C9 C10 1.414(8)
C9 C23 1.509(8)
C10 H10A 0.9800
C11 C12 1.392(9)
C11 C16 1.394(11)
C12 C13 1.391(11)
C12 H12A 0.9300
C13 C14 1.317(15)
C13 H13A 0.9300
C14 C15 1.303(16)
C14 H14A 0.9300
C15 C16 1.457(13)
C15 H15A 0.9300
C16 H16A 0.9300
C17 C22 1.359(8)
C17 C18 1.387(9)
C18 C19 1.383(10)
C18 H18A 0.9300
C19 C20 1.351(12)
C19 H19A 0.9300
C20 C21 1.380(12)
C20 H20A 0.9300
C21 C22 1.398(9)
C21 H21A 0.9300
C22 H22A 0.9300
C23 C26 1.521(8)
C23 H23A 0.9800
C24 H24A 0.9600
C24 H24B 0.9600
C24 H24C 0.9600
C25 H25A 0.9600
C25 H25B 0.9600
C25 H25C 0.9600
C26 C31 1.398(8)
C26 C27 1.406(8)
C27 C28 1.394(9)
C28 C29 1.407(10)
C28 H28A 0.9300
C29 C30 1.338(11)
C29 H29A 0.9300
C30 C31 1.399(9)
C30 H30A 0.9300
C31 H31A 0.9300
C32 C37 1.364(12)
C32 C33 1.392(12)
C33 C34 1.392(15)
C33 H33A 0.9300
C34 C35 1.389(18)
C34 H34A 0.9300
C35 C36 1.342(17)
C35 H35A 0.9300
C36 C37 1.392(14)
C36 H36A 0.9300
C37 H37A 0.9300
C38 C43 1.383(9)
C38 C39 1.397(9)
C39 C40 1.410(10)
C39 H39 0.9300
C40 C41 1.383(11)
C40 H40A 0.9300
C41 C42 1.376(11)
C41 H41A 0.9300
C42 C43 1.405(10)
C42 H42A 0.9300
C43 H43 0.9300
N1A C1A 1.108(17)
C1A C2A 1.32(2)
C2A H2AA 0.9600
C2A H2AB 0.9600
C2A H2AC 0.9600

loop_
_geom_torsion_atom_site_label_1
_geom_torsion_atom_site_label_2
_geom_torsion_atom_site_label_3
_geom_torsion_atom_site_label_4
_geom_torsion
P2 Cu1 P1 C8 -80.56(18)
Br1 Cu1 P1 C8 92.10(18)
P2 Cu1 P1 C11 157.6(2)
Br1 Cu1 P1 C11 -29.7(2)
P2 Cu1 P1 C17 36.6(2)
Br1 Cu1 P1 C17 -150.8(2)
P1 Cu1 P2 C38 144.0(3)
Br1 Cu1 P2 C38 -28.6(3)
P1 Cu1 P2 C27 24.4(2)
Br1 Cu1 P2 C27 -148.1(2)
P1 Cu1 P2 C32 -92.7(3)
Br1 Cu1 P2 C32 94.7(3)
C7 Fe1 C1 C2 -149.4(10)
C3 Fe1 C1 C2 -37.1(6)
C6 Fe1 C1 C2 30.4(13)
C4 Fe1 C1 C2 -83.2(7)
C5 Fe1 C1 C2 -119.5(9)
C8 Fe1 C1 C2 163.2(6)
C10 Fe1 C1 C2 74.3(8)
C9 Fe1 C1 C2 118.2(7)
C7 Fe1 C1 C5 -29.9(14)
C2 Fe1 C1 C5 119.5(9)
C3 Fe1 C1 C5 82.4(7)
C6 Fe1 C1 C5 149.8(8)
C4 Fe1 C1 C5 36.2(6)
C8 Fe1 C1 C5 -77.4(7)
C10 Fe1 C1 C5 -166.3(5)
C9 Fe1 C1 C5 -122.3(6)
C5 C1 C2 C3 2.6(9)
Fe1 C1 C2 C3 61.4(6)
C5 C1 C2 Fe1 -58.8(5)
C7 Fe1 C2 C3 38.9(11)
C6 Fe1 C2 C3 74.2(7)
C4 Fe1 C2 C3 -37.9(7)
C5 Fe1 C2 C3 -81.3(7)
C8 Fe1 C2 C3 -169.2(9)
C10 Fe1 C2 C3 115.8(6)
C1 Fe1 C2 C3 -118.6(9)
C9 Fe1 C2 C3 156.9(5)
C7 Fe1 C2 C1 157.5(7)
C3 Fe1 C2 C1 118.6(9)
C6 Fe1 C2 C1 -167.2(6)
C4 Fe1 C2 C1 80.7(7)
C5 Fe1 C2 C1 37.3(6)
C8 Fe1 C2 C1 -50.6(13)
C10 Fe1 C2 C1 -125.6(6)
C9 Fe1 C2 C1 -84.5(7)
C1 C2 C3 C4 -3.7(10)
Fe1 C2 C3 C4 58.0(6)
C1 C2 C3 Fe1 -61.7(5)
C7 Fe1 C3 C2 -161.9(5)
C6 Fe1 C3 C2 -120.7(6)
C4 Fe1 C3 C2 121.5(10)
C5 Fe1 C3 C2 81.8(6)
C8 Fe1 C3 C2 171.6(7)
C10 Fe1 C3 C2 -81.8(6)
C1 Fe1 C3 C2 38.2(6)
C9 Fe1 C3 C2 -56.1(12)
C7 Fe1 C3 C4 76.5(7)
C2 Fe1 C3 C4 -121.5(10)
C6 Fe1 C3 C4 117.8(7)
C5 Fe1 C3 C4 -39.7(6)
C8 Fe1 C3 C4 50.0(12)
C10 Fe1 C3 C4 156.6(6)
C1 Fe1 C3 C4 -83.3(7)
C9 Fe1 C3 C4 -177.6(7)
C2 C3 C4 C5 3.3(9)
Fe1 C3 C4 C5 61.6(5)
C2 C3 C4 Fe1 -58.3(6)
C7 Fe1 C4 C5 126.3(5)
C2 Fe1 C4 C5 -79.2(6)
C3 Fe1 C4 C5 -114.2(9)
C6 Fe1 C4 C5 167.4(5)
C8 Fe1 C4 C5 85.6(6)
C10 Fe1 C4 C5 -168.9(6)
C1 Fe1 C4 C5 -36.0(5)
C9 Fe1 C4 C5 63.1(13)
C7 Fe1 C4 C3 -119.5(7)
C2 Fe1 C4 C3 35.0(6)
C6 Fe1 C4 C3 -78.4(8)
C5 Fe1 C4 C3 114.2(9)
C8 Fe1 C4 C3 -160.1(6)
C10 Fe1 C4 C3 -54.7(11)
C1 Fe1 C4 C3 78.2(7)
C9 Fe1 C4 C3 177.3(9)
C2 C1 C5 C4 -0.4(8)
Fe1 C1 C5 C4 -58.4(5)
C2 C1 C5 Fe1 58.0(5)
C3 C4 C5 C1 -1.7(8)
Fe1 C4 C5 C1 58.7(5)
C3 C4 C5 Fe1 -60.4(5)
C7 Fe1 C5 C1 168.9(5)
C2 Fe1 C5 C1 -37.5(6)
C3 Fe1 C5 C1 -79.9(7)
C6 Fe1 C5 C1 -151.0(7)
C4 Fe1 C5 C1 -121.7(8)
C8 Fe1 C5 C1 124.0(5)
C10 Fe1 C5 C1 41.9(12)
C9 Fe1 C5 C1 80.9(6)
C7 Fe1 C5 C4 -69.4(6)
C2 Fe1 C5 C4 84.3(7)
C3 Fe1 C5 C4 41.8(7)
C6 Fe1 C5 C4 -29.2(10)
C8 Fe1 C5 C4 -114.3(6)
C10 Fe1 C5 C4 163.6(9)
C1 Fe1 C5 C4 121.7(8)
C9 Fe1 C5 C4 -157.3(5)
C7 Fe1 C6 C10 -119.1(5)
C2 Fe1 C6 C10 83.1(6)
C3 Fe1 C6 C10 121.7(5)
C4 Fe1 C6 C10 164.6(4)
C5 Fe1 C6 C10 -174.3(7)
C8 Fe1 C6 C10 -80.4(4)
C1 Fe1 C6 C10 61.0(10)
C9 Fe1 C6 C10 -36.2(3)
C2 Fe1 C6 C7 -157.8(5)
C3 Fe1 C6 C7 -119.2(5)
C4 Fe1 C6 C7 -76.3(5)
C5 Fe1 C6 C7 -55.2(9)
C8 Fe1 C6 C7 38.7(4)
C10 Fe1 C6 C7 119.1(5)
C1 Fe1 C6 C7 -179.9(9)
C9 Fe1 C6 C7 82.9(4)
C10 C6 C7 C8 -1.8(7)
Fe1 C6 C7 C8 -61.6(4)
C10 C6 C7 Fe1 59.8(4)
C2 Fe1 C7 C6 49.6(10)
C3 Fe1 C7 C6 76.6(5)
C4 Fe1 C7 C6 119.0(5)
C5 Fe1 C7 C6 157.4(5)
C8 Fe1 C7 C6 -118.2(5)
C10 Fe1 C7 C6 -36.8(4)
C1 Fe1 C7 C6 179.9(11)
C9 Fe1 C7 C6 -80.0(4)
C2 Fe1 C7 C8 167.8(8)
C3 Fe1 C7 C8 -165.2(4)
C6 Fe1 C7 C8 118.2(5)
C4 Fe1 C7 C8 -122.8(5)
C5 Fe1 C7 C8 -84.4(5)
C10 Fe1 C7 C8 81.4(4)
C1 Fe1 C7 C8 -61.9(12)
C9 Fe1 C7 C8 38.2(3)
C6 C7 C8 C9 1.9(6)
Fe1 C7 C8 C9 -59.7(3)
C6 C7 C8 P1 177.8(4)
Fe1 C7 C8 P1 116.2(4)
C6 C7 C8 Fe1 61.6(4)
C11 P1 C8 C7 -23.3(5)
C17 P1 C8 C7 81.5(5)
Cu1 P1 C8 C7 -154.1(4)
C11 P1 C8 C9 151.8(4)
C17 P1 C8 C9 -103.3(4)
Cu1 P1 C8 C9 21.1(5)
C11 P1 C8 Fe1 61.8(4)
C17 P1 C8 Fe1 166.7(3)
Cu1 P1 C8 Fe1 -68.9(3)
C2 Fe1 C8 C7 -162.2(10)
C3 Fe1 C8 C7 36.0(9)
C6 Fe1 C8 C7 -38.4(4)
C4 Fe1 C8 C7 73.2(5)
C5 Fe1 C8 C7 116.8(5)
C10 Fe1 C8 C7 -80.9(4)
C1 Fe1 C8 C7 158.9(5)
C9 Fe1 C8 C7 -118.3(5)
C7 Fe1 C8 C9 118.3(5)
C2 Fe1 C8 C9 -43.9(11)
C3 Fe1 C8 C9 154.2(8)
C6 Fe1 C8 C9 79.8(3)
C4 Fe1 C8 C9 -168.5(5)
C5 Fe1 C8 C9 -124.9(4)
C10 Fe1 C8 C9 37.3(3)
C1 Fe1 C8 C9 -82.8(5)
C7 Fe1 C8 P1 -119.4(5)
C2 Fe1 C8 P1 78.4(11)
C3 Fe1 C8 P1 -83.4(9)
C6 Fe1 C8 P1 -157.8(4)
C4 Fe1 C8 P1 -46.2(6)
C5 Fe1 C8 P1 -2.6(5)
C10 Fe1 C8 P1 159.7(4)
C1 Fe1 C8 P1 39.5(6)
C9 Fe1 C8 P1 122.3(5)
C7 C8 C9 C10 -1.2(5)
P1 C8 C9 C10 -177.1(4)
Fe1 C8 C9 C10 -59.0(3)
C7 C8 C9 C23 -170.2(5)
P1 C8 C9 C23 13.9(7)
Fe1 C8 C9 C23 132.0(5)
C7 C8 C9 Fe1 57.8(4)
P1 C8 C9 Fe1 -118.1(4)
C7 Fe1 C9 C10 80.2(4)
C2 Fe1 C9 C10 -75.7(5)
C3 Fe1 C9 C10 -35.7(11)
C6 Fe1 C9 C10 35.7(3)
C4 Fe1 C9 C10 149.0(11)
C5 Fe1 C9 C10 -163.8(4)
C8 Fe1 C9 C10 119.0(4)
C1 Fe1 C9 C10 -120.1(4)
C7 Fe1 C9 C8 -38.8(3)
C2 Fe1 C9 C8 165.3(4)
C3 Fe1 C9 C8 -154.7(10)
C6 Fe1 C9 C8 -83.2(4)
C4 Fe1 C9 C8 30.0(12)
C5 Fe1 C9 C8 77.2(5)
C10 Fe1 C9 C8 -119.0(4)
C1 Fe1 C9 C8 120.9(4)
C7 Fe1 C9 C23 -160.2(6)
C2 Fe1 C9 C23 43.9(7)
C3 Fe1 C9 C23 83.9(12)
C6 Fe1 C9 C23 155.3(6)
C4 Fe1 C9 C23 -91.4(12)
C5 Fe1 C9 C23 -44.2(7)
C8 Fe1 C9 C23 -121.4(7)
C10 Fe1 C9 C23 119.6(7)
C1 Fe1 C9 C23 -0.5(6)
C7 C6 C10 C9 1.1(6)
Fe1 C6 C10 C9 59.0(4)
C7 C6 C10 Fe1 -57.9(4)
C8 C9 C10 C6 0.1(6)
C23 C9 C10 C6 169.3(5)
Fe1 C9 C10 C6 -58.5(4)
C8 C9 C10 Fe1 58.6(3)
C23 C9 C10 Fe1 -132.1(5)
C7 Fe1 C10 C6 38.4(4)
C2 Fe1 C10 C6 -114.6(5)
C3 Fe1 C10 C6 -73.5(6)
C4 Fe1 C10 C6 -33.7(9)
C5 Fe1 C10 C6 172.1(9)
C8 Fe1 C10 C6 83.5(4)
C1 Fe1 C10 C6 -155.5(5)
C9 Fe1 C10 C6 121.6(5)
C7 Fe1 C10 C9 -83.2(3)
C2 Fe1 C10 C9 123.8(5)
C3 Fe1 C10 C9 164.9(5)
C6 Fe1 C10 C9 -121.6(5)
C4 Fe1 C10 C9 -155.4(8)
C5 Fe1 C10 C9 50.5(10)
C8 Fe1 C10 C9 -38.2(3)
C1 Fe1 C10 C9 82.8(5)
C8 P1 C11 C12 -107.5(5)
C17 P1 C11 C12 144.6(5)
Cu1 P1 C11 C12 16.1(6)
C8 P1 C11 C16 66.7(6)
C17 P1 C11 C16 -41.1(6)
Cu1 P1 C11 C16 -169.7(5)
C16 C11 C12 C13 -1.4(9)
P1 C11 C12 C13 173.0(5)
C11 C12 C13 C14 1.4(11)
C12 C13 C14 C15 0.8(15)
C13 C14 C15 C16 -2.9(16)
C12 C11 C16 C15 -0.6(11)
P1 C11 C16 C15 -174.8(6)
C14 C15 C16 C11 2.8(14)
C8 P1 C17 C22 9.0(6)
C11 P1 C17 C22 117.7(5)
Cu1 P1 C17 C22 -110.7(5)
C8 P1 C17 C18 -171.3(5)
C11 P1 C17 C18 -62.6(5)
Cu1 P1 C17 C18 68.9(5)
C22 C17 C18 C19 2.2(11)
P1 C17 C18 C19 -177.5(6)
C17 C18 C19 C20 0.3(13)
C18 C19 C20 C21 -2.7(14)
C19 C20 C21 C22 2.6(14)
C18 C17 C22 C21 -2.2(10)
P1 C17 C22 C21 177.4(6)
C20 C21 C22 C17 -0.2(12)
C24 N1 C23 C9 75.0(6)
C25 N1 C23 C9 -161.6(5)
C24 N1 C23 C26 -165.4(5)
C25 N1 C23 C26 -42.1(7)
C10 C9 C23 N1 15.9(7)
C8 C9 C23 N1 -177.0(5)
Fe1 C9 C23 N1 -80.1(6)
C10 C9 C23 C26 -104.3(5)
C8 C9 C23 C26 62.9(6)
Fe1 C9 C23 C26 159.7(4)
N1 C23 C26 C31 -61.8(7)
C9 C23 C26 C31 58.6(7)
N1 C23 C26 C27 114.1(6)
C9 C23 C26 C27 -125.4(6)
C31 C26 C27 C28 2.4(9)
C23 C26 C27 C28 -173.4(6)
C31 C26 C27 P2 -175.3(5)
C23 C26 C27 P2 8.8(8)
C38 P2 C27 C28 94.3(6)
C32 P2 C27 C28 -14.7(6)
Cu1 P2 C27 C28 -135.9(5)
C38 P2 C27 C26 -88.1(5)
C32 P2 C27 C26 163.0(5)
Cu1 P2 C27 C26 41.7(5)
C26 C27 C28 C29 -1.7(10)
P2 C27 C28 C29 176.0(6)
C27 C28 C29 C30 -1.6(12)
C28 C29 C30 C31 4.1(13)
C27 C26 C31 C30 0.0(9)
C23 C26 C31 C30 176.2(6)
C29 C30 C31 C26 -3.4(12)
C38 P2 C32 C37 -166.8(6)
C27 P2 C32 C37 -58.4(7)
Cu1 P2 C32 C37 61.0(7)
C38 P2 C32 C33 22.4(7)
C27 P2 C32 C33 130.8(7)
Cu1 P2 C32 C33 -109.8(7)
C37 C32 C33 C34 0.8(14)
P2 C32 C33 C34 171.5(8)
C32 C33 C34 C35 0.4(16)
C33 C34 C35 C36 -1.1(19)
C34 C35 C36 C37 0.5(18)
C33 C32 C37 C36 -1.4(13)
P2 C32 C37 C36 -172.4(7)
C35 C36 C37 C32 0.7(16)
C27 P2 C38 C43 -46.7(7)
C32 P2 C38 C43 63.4(7)
Cu1 P2 C38 C43 -169.4(5)
C27 P2 C38 C39 130.9(6)
C32 P2 C38 C39 -118.9(6)
Cu1 P2 C38 C39 8.2(7)
C43 C38 C39 C40 1.5(12)
P2 C38 C39 C40 -176.1(6)
C38 C39 C40 C41 -0.7(14)
C39 C40 C41 C42 -2.6(17)
C40 C41 C42 C43 5.1(18)
C39 C38 C43 C42 1.0(12)
P2 C38 C43 C42 178.6(7)
C41 C42 C43 C38 -4.2(15)
